data_4348022
loop_
_publ_author_name
'Xu, Zhong-Xuan'
'Liu, Liyang'
'Zhang, Jian'

_publ_section_title
;
 Synthesis of Metal-Organic Zeolites with Homochirality and High Porosity
 for Enantioselective Separation.
;
_journal_issue 13
_journal_name_full 'Inorganic chemistry'
_journal_page_first 6355
_journal_page_last 6357
_journal_paper_doi 10.1021/acs.inorgchem.6b00865
_journal_volume 55
_journal_year 2016
_chemical_absolute_configuration rm
_chemical_formula_sum 'C11 H7 K0.33 Mn Na0.33 O7.33'
_chemical_formula_weight 332.14
_space_group_IT_number 173
_space_group_name_Hall 'P 6c'
_space_group_name_H-M_alt 'P 63'
_symmetry_cell_setting hexagonal
_symmetry_space_group_name_H-M 'P 63'
_atom_sites_solution_hydrogens geom
_atom_sites_solution_primary direct
_atom_sites_solution_secondary difmap
_audit_creation_method SHELXL-97
_cell_angle_alpha 90.00
_cell_angle_beta 90.00
_cell_angle_gamma 120.00
_cell_formula_units_Z 6
_cell_length_a 20.4489(4)
_cell_length_b 20.4489(4)
_cell_length_c 10.3928(2)
_cell_measurement_reflns_used 8697
_cell_measurement_temperature 293.58(10)
_cell_measurement_theta_max 76.1730
_cell_measurement_theta_min 4.2770
_cell_volume 3763.60(13)
_computing_structure_refinement 'SHELXL-97 (Sheldrick, 1997)'
_computing_structure_solution 'SHELXS-97 (Sheldrick, 1990)'
_diffrn_ambient_temperature 293.58(10)
_diffrn_detector_area_resol_mean 10.3503
_diffrn_measured_fraction_theta_full 0.993
_diffrn_measured_fraction_theta_max 0.994
_diffrn_measurement_device_type 'multiwire proportional'
_diffrn_measurement_method 'phi and omega scans'
_diffrn_radiation_monochromator graphite
_diffrn_radiation_source 'fine-focus sealed tube'
_diffrn_radiation_type CuK\a
_diffrn_radiation_wavelength 1.54178
_diffrn_reflns_av_R_equivalents 0.0507
_diffrn_reflns_av_sigmaI/netI 0.0402
_diffrn_reflns_limit_h_max 25
_diffrn_reflns_limit_h_min -24
_diffrn_reflns_limit_k_max 25
_diffrn_reflns_limit_k_min -20
_diffrn_reflns_limit_l_max 12
_diffrn_reflns_limit_l_min -13
_diffrn_reflns_number 27603
_diffrn_reflns_theta_full 76.62
_diffrn_reflns_theta_max 76.62
_diffrn_reflns_theta_min 4.32
_exptl_absorpt_coefficient_mu 4.996
_exptl_absorpt_correction_T_max 1.00000
_exptl_absorpt_correction_T_min 0.47552
_exptl_absorpt_correction_type multi-scan
_exptl_absorpt_process_details
'Empirical absorption correction using spherical harmonics,implemented in SCALE3 ABSPACK scaling algorithm.'
_exptl_crystal_colour colorless
_exptl_crystal_density_diffrn 0.879
_exptl_crystal_density_method 'not measured'
_exptl_crystal_description block
_exptl_crystal_F_000 1000
_exptl_crystal_size_max 0.2
_exptl_crystal_size_mid 0.2
_exptl_crystal_size_min 0.15
_refine_diff_density_max 0.402
_refine_diff_density_min -0.504
_refine_diff_density_rms 0.051
_refine_ls_abs_structure_details 'Flack H D (1983), Acta Cryst. A39, 876-881'
_refine_ls_abs_structure_Flack 0.001(4)
_refine_ls_extinction_method none
_refine_ls_goodness_of_fit_ref 1.062
_refine_ls_hydrogen_treatment constr
_refine_ls_matrix_type full
_refine_ls_number_parameters 176
_refine_ls_number_reflns 5161
_refine_ls_number_restraints 1
_refine_ls_restrained_S_all 1.062
_refine_ls_R_factor_all 0.0413
_refine_ls_R_factor_gt 0.0375
_refine_ls_shift/su_max 0.001
_refine_ls_shift/su_mean 0.000
_refine_ls_structure_factor_coef Fsqd
_refine_ls_weighting_details 'calc w=1/[\s^2^(Fo^2^)+(0.0500P)^2^+0.0000P] where P=(Fo^2^+2Fc^2^)/3'
_refine_ls_weighting_scheme calc
_refine_ls_wR_factor_gt 0.0955
_refine_ls_wR_factor_ref 0.0976
_reflns_number_gt 4612
_reflns_number_total 5161
_reflns_threshold_expression >2sigma(I)
_cod_data_source_file ic6b00865_si_002.cif
_cod_data_source_block 1-D
_cod_depositor_comments
;
The following automatic conversions were performed:

data item '_symmetry_cell_setting' value 'Hexagonal' was changed to
'hexagonal' in accordance with the
/home/saulius/struct/COD-crude-data/automatic-downloads/DataCite-retrospective/ACS/depositions/lib/dictionaries/cif_core.dic
dictionary named 'cif_core.dic' version 2.4.2 last updated on
2011-04-26.

Automatic conversion script
Id: cif_fix_values 6909 2019-04-08 15:41:33Z antanas 
;
_cod_original_sg_symbol_H-M P6(3)
_cod_database_code 4348022

loop_
_symmetry_equiv_pos_as_xyz
'x, y, z'
'-y, x-y, z'
'-x+y, -x, z'
'-x, -y, z+1/2'
'y, -x+y, z+1/2'
'x-y, x, z+1/2'

loop_
_atom_site_label
_atom_site_type_symbol
_atom_site_fract_x
_atom_site_fract_y
_atom_site_fract_z
_atom_site_U_iso_or_equiv
_atom_site_adp_type
_atom_site_occupancy
_atom_site_symmetry_multiplicity
_atom_site_calc_flag
_atom_site_refinement_flags
Mn1 Mn 0.619506(18) 0.165154(18) 0.49100(4) 0.03837(10) Uani 1 1 d .
K1 K 0.6667 0.3333 0.26643(9) 0.0442(2) Uani 1 3 d S
Na1 Na 0.6667 0.3333 0.67752(14) 0.0340(3) Uani 1 3 d S
O2 O 0.42414(9) -0.24126(9) 0.00266(19) 0.0468(4) Uani 1 1 d .
O3 O 0.51577(10) -0.09578(9) -0.03017(17) 0.0489(4) Uani 1 1 d .
C10 C 0.61570(15) 0.15359(16) -0.2243(3) 0.0486(6) Uani 1 1 d .
O1W O 0.6667 0.3333 0.0019(5) 0.0948(14) Uani 1 3 d S
C4 C 0.55401(12) -0.01812(11) -0.0119(3) 0.0419(4) Uani 1 1 d .
C1 C 0.49281(15) -0.21958(13) 0.0116(2) 0.0447(5) Uani 1 1 d .
C5 C 0.56942(16) 0.02681(15) -0.1197(2) 0.0449(6) Uani 1 1 d .
H5A H 0.5587 0.0051 -0.2012 0.054 Uiso 1 1 calc R
O6 O 0.63410(13) 0.19155(11) 0.27162(18) 0.0573(5) Uani 1 1 d .
O1 O 0.51966(12) -0.26258(10) 0.0176(2) 0.0595(5) Uani 1 1 d .
C9 C 0.57133(15) 0.01291(15) 0.1102(2) 0.0422(6) Uani 1 1 d .
H9A H 0.5616 -0.0177 0.1821 0.051 Uiso 1 1 calc R
C11 C 0.61766(14) 0.12377(13) 0.2565(2) 0.0421(5) Uani 1 1 d .
C7 C 0.61814(15) 0.13620(14) 0.0157(2) 0.0454(5) Uani 1 1 d .
H7A H 0.6396 0.1881 0.0256 0.054 Uiso 1 1 calc R
C6 C 0.60130(15) 0.10543(15) -0.1061(2) 0.0445(6) Uani 1 1 d .
O4 O 0.59863(14) 0.11666(12) -0.32943(19) 0.0653(6) Uani 1 1 d .
C8 C 0.60371(14) 0.09113(14) 0.1238(2) 0.0411(5) Uani 1 1 d .
O7 O 0.61036(12) 0.08228(10) 0.35168(16) 0.0484(4) Uani 1 1 d .
O5 O 0.64123(15) 0.22165(12) -0.2125(2) 0.0683(6) Uani 1 1 d .
C2 C 0.54985(18) -0.13601(16) 0.0227(5) 0.0790(13) Uani 1 1 d .
H2A H 0.5488 -0.1271 0.1152 0.095 Uiso 1 1 calc R
C3 C 0.6260(4) -0.1130(4) 0.0026(9) 0.146(2) Uiso 1 1 d .
H3A H 0.6560 -0.0594 0.0140 0.220 Uiso 1 1 calc R
H3B H 0.6326 -0.1261 -0.0832 0.220 Uiso 1 1 calc R
H3C H 0.6416 -0.1379 0.0633 0.220 Uiso 1 1 calc R

loop_
_atom_site_aniso_label
_atom_site_aniso_U_11
_atom_site_aniso_U_22
_atom_site_aniso_U_33
_atom_site_aniso_U_23
_atom_site_aniso_U_13
_atom_site_aniso_U_12
Mn1 0.04777(18) 0.03764(16) 0.02134(15) 0.00033(15) 0.00007(16) 0.01509(13)
K1 0.0458(3) 0.0458(3) 0.0412(4) 0.000 0.000 0.02288(15)
Na1 0.0371(5) 0.0371(5) 0.0277(7) 0.000 0.000 0.0186(2)
O2 0.0513(9) 0.0385(7) 0.0448(9) -0.0029(7) -0.0001(8) 0.0182(7)
O3 0.0590(9) 0.0372(7) 0.0372(9) -0.0033(7) -0.0012(7) 0.0140(7)
C10 0.0535(14) 0.0504(14) 0.0293(12) 0.0039(10) -0.0015(10) 0.0165(11)
O1W 0.122(2) 0.122(2) 0.040(2) 0.000 0.000 0.0610(12)
C4 0.0487(11) 0.0351(9) 0.0312(10) -0.0018(11) -0.0005(11) 0.0130(8)
C1 0.0580(13) 0.0408(11) 0.0325(13) -0.0038(8) -0.0002(9) 0.0225(10)
C5 0.0530(15) 0.0432(14) 0.0249(10) -0.0016(9) 0.0002(9) 0.0139(11)
O6 0.0886(14) 0.0414(9) 0.0311(9) -0.0060(8) -0.0018(9) 0.0244(9)
O1 0.0661(12) 0.0451(9) 0.0690(15) -0.0072(8) -0.0074(9) 0.0292(9)
C9 0.0499(14) 0.0374(12) 0.0261(11) 0.0006(8) 0.0036(9) 0.0118(10)
C11 0.0506(13) 0.0388(11) 0.0292(11) -0.0023(9) 0.0024(9) 0.0166(10)
C7 0.0558(13) 0.0365(11) 0.0323(13) 0.0001(9) 0.0010(9) 0.0144(10)
C6 0.0515(14) 0.0409(13) 0.0279(11) 0.0037(9) 0.0010(9) 0.0131(11)
O4 0.0825(15) 0.0530(11) 0.0285(8) 0.0063(8) -0.0054(9) 0.0099(10)
C8 0.0474(12) 0.0414(12) 0.0264(9) -0.0021(9) 0.0012(9) 0.0161(10)
O7 0.0722(12) 0.0423(9) 0.0233(7) -0.0014(6) -0.0006(7) 0.0231(9)
O5 0.1048(18) 0.0484(11) 0.0444(11) 0.0110(8) 0.0023(10) 0.0328(12)
C2 0.0518(15) 0.0408(14) 0.142(4) -0.0108(18) -0.016(2) 0.0214(12)

loop_
_atom_type_symbol
_atom_type_description
_atom_type_scat_dispersion_real
_atom_type_scat_dispersion_imag
_atom_type_scat_source
C C 0.0181 0.0091 'International Tables Vol C Tables 4.2.6.8 and 6.1.1.4'
H H 0.0000 0.0000 'International Tables Vol C Tables 4.2.6.8 and 6.1.1.4'
O O 0.0492 0.0322 'International Tables Vol C Tables 4.2.6.8 and 6.1.1.4'
Na Na 0.1353 0.1239 'International Tables Vol C Tables 4.2.6.8 and 6.1.1.4'
K K 0.3868 1.0657 'International Tables Vol C Tables 4.2.6.8 and 6.1.1.4'
Mn Mn -0.5299 2.8052 'International Tables Vol C Tables 4.2.6.8 and 6.1.1.4'

loop_
_geom_angle_atom_site_label_1
_geom_angle_atom_site_label_2
_geom_angle_atom_site_label_3
_geom_angle
_geom_angle_site_symmetry_1
_geom_angle_site_symmetry_3
O4 Mn1 O1 92.06(9) 1_556 5_665
O4 Mn1 O2 103.70(9) 1_556 4_655
O1 Mn1 O2 113.94(7) 5_665 4_655
O4 Mn1 O7 108.29(9) 1_556 .
O1 Mn1 O7 96.66(8) 5_665 .
O2 Mn1 O7 134.40(7) 4_655 .
O4 Mn1 O6 166.62(8) 1_556 .
O1 Mn1 O6 91.64(8) 5_665 .
O2 Mn1 O6 86.49(7) 4_655 .
O7 Mn1 O6 58.48(6) . .
O4 Mn1 O3 84.17(8) 1_556 4_655
O1 Mn1 O3 175.06(7) 5_665 4_655
O2 Mn1 O3 70.18(6) 4_655 4_655
O7 Mn1 O3 81.57(7) . 4_655
O6 Mn1 O3 91.34(7) . 4_655
O4 Mn1 C11 137.36(8) 1_556 .
O1 Mn1 C11 96.70(8) 5_665 .
O2 Mn1 C11 110.38(8) 4_655 .
O7 Mn1 C11 29.31(7) . .
O6 Mn1 C11 29.29(7) . .
O3 Mn1 C11 84.03(7) 4_655 .
O4 Mn1 Na1 82.24(7) 1_556 .
O1 Mn1 Na1 75.69(6) 5_665 .
O2 Mn1 Na1 45.13(5) 4_655 .
O7 Mn1 Na1 167.44(5) . .
O6 Mn1 Na1 111.14(5) . .
O3 Mn1 Na1 106.84(4) 4_655 .
C11 Mn1 Na1 140.33(6) . .
O4 Mn1 K1 151.43(7) 1_556 .
O1 Mn1 K1 84.96(6) 5_665 .
O2 Mn1 K1 52.99(5) 4_655 .
O7 Mn1 K1 100.28(5) . .
O6 Mn1 K1 41.83(5) . .
O3 Mn1 K1 99.88(4) 4_655 .
C11 Mn1 K1 71.12(6) . .
Na1 Mn1 K1 69.47(2) . .
O6 K1 O6 119.958(4) . 2_655
O6 K1 O6 119.958(4) . 3_665
O6 K1 O6 119.958(4) 2_655 3_665
O6 K1 O1W 91.18(5) . .
O6 K1 O1W 91.18(5) 2_655 .
O6 K1 O1W 91.18(5) 3_665 .
O6 K1 O2 79.05(6) . 5_665
O6 K1 O2 64.39(6) 2_655 5_665
O6 K1 O2 124.97(6) 3_665 5_665
O1W K1 O2 142.70(3) . 5_665
O6 K1 O2 64.39(6) . 4_655
O6 K1 O2 124.97(6) 2_655 4_655
O6 K1 O2 79.05(6) 3_665 4_655
O1W K1 O2 142.70(3) . 4_655
O2 K1 O2 63.30(6) 5_665 4_655
O6 K1 O2 124.97(6) . 6
O6 K1 O2 79.05(6) 2_655 6
O6 K1 O2 64.39(6) 3_665 6
O1W K1 O2 142.70(3) . 6
O2 K1 O2 63.30(6) 5_665 6
O2 K1 O2 63.30(6) 4_655 6
O6 K1 Mn1 110.35(5) . 2_655
O6 K1 Mn1 36.16(4) 2_655 2_655
O6 K1 Mn1 114.99(5) 3_665 2_655
O1W K1 Mn1 127.220(13) . 2_655
O2 K1 Mn1 33.80(3) 5_665 2_655
O2 K1 Mn1 88.94(4) 4_655 2_655
O2 K1 Mn1 53.55(3) 6 2_655
O6 K1 Mn1 36.16(4) . .
O6 K1 Mn1 114.99(5) 2_655 .
O6 K1 Mn1 110.35(5) 3_665 .
O1W K1 Mn1 127.220(13) . .
O2 K1 Mn1 53.55(3) 5_665 .
O2 K1 Mn1 33.80(3) 4_655 .
O2 K1 Mn1 88.94(4) 6 .
Mn1 K1 Mn1 87.202(19) 2_655 .
O6 K1 Mn1 114.99(5) . 3_665
O6 K1 Mn1 110.35(5) 2_655 3_665
O6 K1 Mn1 36.16(4) 3_665 3_665
O1W K1 Mn1 127.220(13) . 3_665
O2 K1 Mn1 88.94(4) 5_665 3_665
O2 K1 Mn1 53.55(3) 4_655 3_665
O2 K1 Mn1 33.80(3) 6 3_665
Mn1 K1 Mn1 87.202(19) 2_655 3_665
Mn1 K1 Mn1 87.202(19) . 3_665
O6 K1 Na1 88.82(5) . .
O6 K1 Na1 88.82(5) 2_655 .
O6 K1 Na1 88.82(5) 3_665 .
O1W K1 Na1 180.0 . .
O2 K1 Na1 37.30(3) 5_665 .
O2 K1 Na1 37.30(3) 4_655 .
O2 K1 Na1 37.30(3) 6 .
Mn1 K1 Na1 52.780(13) 2_655 .
Mn1 K1 Na1 52.780(13) . .
Mn1 K1 Na1 52.780(13) 3_665 .
O5 Na1 O5 98.64(8) 2_656 1_556
O5 Na1 O5 98.64(8) 2_656 3_666
O5 Na1 O5 98.64(8) 1_556 3_666
O5 Na1 O2 84.63(7) 2_656 5_665
O5 Na1 O2 98.94(7) 1_556 5_665
O5 Na1 O2 161.41(8) 3_666 5_665
O5 Na1 O2 161.41(8) 2_656 4_655
O5 Na1 O2 84.63(7) 1_556 4_655
O5 Na1 O2 98.94(7) 3_666 4_655
O2 Na1 O2 76.79(7) 5_665 4_655
O5 Na1 O2 98.94(7) 2_656 6
O5 Na1 O2 161.41(8) 1_556 6
O5 Na1 O2 84.63(7) 3_666 6
O2 Na1 O2 76.79(7) 5_665 6
O2 Na1 O2 76.79(7) 4_655 6
O5 Na1 Mn1 131.56(6) 2_656 .
O5 Na1 Mn1 61.20(6) 1_556 .
O5 Na1 Mn1 126.25(7) 3_666 .
O2 Na1 Mn1 59.08(4) 5_665 .
O2 Na1 Mn1 35.76(4) 4_655 .
O2 Na1 Mn1 102.11(6) 6 .
O5 Na1 Mn1 61.20(6) 2_656 2_655
O5 Na1 Mn1 126.25(6) 1_556 2_655
O5 Na1 Mn1 131.56(6) 3_666 2_655
O2 Na1 Mn1 35.76(4) 5_665 2_655
O2 Na1 Mn1 102.11(6) 4_655 2_655
O2 Na1 Mn1 59.08(4) 6 2_655
Mn1 Na1 Mn1 94.18(3) . 2_655
O5 Na1 Mn1 126.25(6) 2_656 3_665
O5 Na1 Mn1 131.56(6) 1_556 3_665
O5 Na1 Mn1 61.20(6) 3_666 3_665
O2 Na1 Mn1 102.11(6) 5_665 3_665
O2 Na1 Mn1 59.08(4) 4_655 3_665
O2 Na1 Mn1 35.76(4) 6 3_665
Mn1 Na1 Mn1 94.18(3) . 3_665
Mn1 Na1 Mn1 94.18(3) 2_655 3_665
O5 Na1 K1 118.87(6) 2_656 .
O5 Na1 K1 118.87(6) 1_556 .
O5 Na1 K1 118.87(6) 3_666 .
O2 Na1 K1 45.82(5) 5_665 .
O2 Na1 K1 45.82(5) 4_655 .
O2 Na1 K1 45.82(5) 6 .
Mn1 Na1 K1 57.75(2) . .
Mn1 Na1 K1 57.75(2) 2_655 .
Mn1 Na1 K1 57.75(2) 3_665 .
C1 O2 Mn1 123.24(15) . 4_654
C1 O2 Na1 118.27(16) . 4_654
Mn1 O2 Na1 99.11(7) 4_654 4_654
C1 O2 K1 120.22(15) . 4_654
Mn1 O2 K1 93.20(6) 4_654 4_654
Na1 O2 K1 96.89(5) 4_654 4_654
C4 O3 C2 116.6(2) . .
C4 O3 Mn1 119.07(14) . 4_654
C2 O3 Mn1 111.94(17) . 4_654
O5 C10 O4 126.5(3) . .
O5 C10 C6 119.6(3) . .
O4 C10 C6 113.9(2) . .
C5 C4 C9 121.2(2) . .
C5 C4 O3 117.4(2) . .
C9 C4 O3 121.3(2) . .
O2 C1 O1 124.5(2) . .
O2 C1 C2 120.1(2) . .
O1 C1 C2 115.3(2) . .
C4 C5 C6 119.9(2) . .
C4 C5 H5A 120.0 . .
C6 C5 H5A 120.0 . .
C11 O6 Mn1 86.24(15) . .
C11 O6 K1 171.64(17) . .
Mn1 O6 K1 102.01(7) . .
C1 O1 Mn1 123.22(18) . 6_544
C4 C9 C8 118.9(2) . .
C4 C9 H9A 120.5 . .
C8 C9 H9A 120.5 . .
O6 C11 O7 121.2(2) . .
O6 C11 C8 119.4(2) . .
O7 C11 C8 119.4(2) . .
O6 C11 Mn1 64.47(13) . .
O7 C11 Mn1 57.07(12) . .
C8 C11 Mn1 170.98(18) . .
C6 C7 C8 121.2(2) . .
C6 C7 H7A 119.4 . .
C8 C7 H7A 119.4 . .
C7 C6 C5 118.7(2) . .
C7 C6 C10 121.8(2) . .
C5 C6 C10 119.4(2) . .
C10 O4 Mn1 124.30(18) . 1_554
C7 C8 C9 120.0(2) . .
C7 C8 C11 121.3(2) . .
C9 C8 C11 118.6(2) . .
C11 O7 Mn1 93.62(15) . .
C10 O5 Na1 144.2(2) . 1_554
C3 C2 O3 122.1(4) . .
C3 C2 C1 117.8(4) . .
O3 C2 C1 107.3(2) . .
C3 C2 H2A 102.0 . .
O3 C2 H2A 102.0 . .
C1 C2 H2A 102.0 . .
C2 C3 H3A 109.5 . .
C2 C3 H3B 109.5 . .
H3A C3 H3B 109.5 . .
C2 C3 H3C 109.5 . .
H3A C3 H3C 109.5 . .
H3B C3 H3C 109.5 . .

loop_
_geom_bond_atom_site_label_1
_geom_bond_atom_site_label_2
_geom_bond_distance
_geom_bond_site_symmetry_2
Mn1 O4 2.0556(19) 1_556
Mn1 O1 2.1103(19) 5_665
Mn1 O2 2.1501(17) 4_655
Mn1 O7 2.1647(18) .
Mn1 O6 2.327(2) .
Mn1 O3 2.4060(18) 4_655
Mn1 C11 2.574(2) .
Mn1 Na1 3.6330(9) .
Mn1 K1 3.8585(7) .
K1 O6 2.6309(19) .
K1 O6 2.6309(19) 2_655
K1 O6 2.6309(19) 3_665
K1 O1W 2.749(5) .
K1 O2 3.086(2) 5_665
K1 O2 3.086(2) 4_655
K1 O2 3.086(2) 6
K1 Mn1 3.8585(7) 2_655
K1 Mn1 3.8585(7) 3_665
K1 Na1 4.2724(18) .
Na1 O5 2.367(2) 2_656
Na1 O5 2.367(2) 1_556
Na1 O5 2.367(2) 3_666
Na1 O2 2.608(2) 5_665
Na1 O2 2.608(2) 4_655
Na1 O2 2.608(2) 6
Na1 Mn1 3.6330(9) 2_655
Na1 Mn1 3.6330(9) 3_665
O2 C1 1.247(3) .
O2 Mn1 2.1501(17) 4_654
O2 Na1 2.608(2) 4_654
O2 K1 3.086(2) 4_654
O3 C4 1.388(3) .
O3 C2 1.428(4) .
O3 Mn1 2.4060(18) 4_654
C10 O5 1.224(4) .
C10 O4 1.274(4) .
C10 C6 1.508(4) .
C4 C5 1.382(4) .
C4 C9 1.383(3) .
C1 O1 1.249(3) .
C1 C2 1.517(4) .
C5 C6 1.408(4) .
C5 H5A 0.9300 .
O6 C11 1.262(3) .
O1 Mn1 2.1103(19) 6_544
C9 C8 1.399(4) .
C9 H9A 0.9300 .
C11 O7 1.262(3) .
C11 C8 1.496(3) .
C7 C6 1.379(3) .
C7 C8 1.388(3) .
C7 H7A 0.9300 .
O4 Mn1 2.0556(19) 1_554
O5 Na1 2.367(2) 1_554
C2 C3 1.399(7) .
C2 H2A 0.9800 .
C3 H3A 0.9600 .
C3 H3B 0.9600 .
C3 H3C 0.9600 .

loop_
_platon_squeeze_void_nr
_platon_squeeze_void_average_x
_platon_squeeze_void_average_y
_platon_squeeze_void_average_z
_platon_squeeze_void_volume
_platon_squeeze_void_count_electrons
_platon_squeeze_void_content
1 0.000 0.000 -0.027 2246 318 ' '
